data_1566408
loop_
_publ_author_name
'Wu, Wen-Biao'
'Mu, Bo-Shuai'
'Yu, Jin-Sheng'
'Zhou, Jian'

_publ_section_title
;
 Me2(CH2=CH)SiCN: a bifunctional ethylene equivalent for Diels-Alder
 reaction based controllable tandem synthesis
;
_journal_name_full 'Chemical Science'
_journal_paper_doi 10.1039/D2SC00147K
_journal_year 2022
_chemical_formula_moiety 'C15 H16 O2'
_chemical_formula_sum 'C15 H16 O2'
_chemical_formula_weight 228.28
_space_group_crystal_system monoclinic
_space_group_IT_number 9
_space_group_name_Hall 'C -2yc'
_space_group_name_H-M_alt 'C 1 c 1'
_atom_sites_solution_hydrogens geom
_atom_sites_solution_primary dual
_audit_creation_date 2019-05-23
_audit_creation_method
;
Olex2 1.2
(compiled 2018.05.29 svn.r3508 for OlexSys, GUI svn.r5506)
;
_audit_update_record
;
2019-05-23 deposited with the CCDC.	2022-02-24 downloaded from the CCDC.
;
_cell_angle_alpha 90
_cell_angle_beta 99.0970(10)
_cell_angle_gamma 90
_cell_formula_units_Z 4
_cell_length_a 8.78830(10)
_cell_length_b 12.6773(2)
_cell_length_c 10.4803(2)
_cell_measurement_reflns_used 9578
_cell_measurement_temperature 100.00(10)
_cell_measurement_theta_max 74.1910
_cell_measurement_theta_min 6.1580
_cell_volume 1152.94(3)
_computing_cell_refinement 'CrysAlisPro 1.171.39.32a (Rigaku OD, 2017)'
_computing_data_collection 'CrysAlisPro 1.171.39.32a (Rigaku OD, 2017)'
_computing_data_reduction 'CrysAlisPro 1.171.39.32a (Rigaku OD, 2017)'
_computing_molecular_graphics 'Olex2 (Dolomanov et al., 2009)'
_computing_publication_material 'Olex2 (Dolomanov et al., 2009)'
_computing_structure_refinement 'ShelXL (Sheldrick, 2015)'
_computing_structure_solution 'ShelXT (Sheldrick, 2015)'
_diffrn_ambient_environment N~2~
_diffrn_ambient_temperature 100.00(10)
_diffrn_detector 'CCD plate'
_diffrn_measured_fraction_theta_full 0.999
_diffrn_measured_fraction_theta_max 0.988
_diffrn_measurement_details
;
List of Runs (angles in degrees, time in seconds):

  # Type    Start    End  Width  t~exp~   \w     \q     \k     \f   Frames
#--------------------------------------------------------------------------
  1  \w    -17.00  10.00   1.00    1.00    --    0.00 -57.00-120.00   27
  2  \w     55.00  89.00   1.00    1.00    --    0.00  38.00-150.00   34
  3  \w    -82.00 -56.00   1.00    1.00    --    0.00 -82.00-150.00   26
  4  \w     27.00  88.00   1.00    1.00    --    0.00  77.00-120.00   61
  5  \w    -17.00  21.00   1.00    1.00    --    0.00  38.00-150.00   38
  6  \w    -23.00  14.00   1.00    1.00    --    0.00  77.00-120.00   37
  7  \w     24.00  50.00   1.00    1.00    --    0.00  38.00-150.00   26
  8  \w    -28.00  19.00   1.00    1.00    --    0.00 -82.00-150.00   47
  9  \w    -86.00 -34.00   1.00    1.00    --    0.00 -57.00-120.00   52
 10  \w    -23.00  10.00   1.00    1.00    --    0.00  57.00 150.00   33
 11  \w    -19.00  31.00   1.00    1.00    --    0.00  38.00   0.00   50
 12  \w     56.00  81.00   1.00    1.00    --    0.00  38.00   0.00   25
 13  \w    -16.00  26.00   1.00    1.00    --    0.00  38.00  60.00   42
 14  \w     63.00  89.00   1.00    1.00    --   95.80  82.00-150.00   26
 15  \w    123.00 170.00   1.00    1.00    --   95.80  61.00 120.00   47
 16  \w      6.00  65.00   1.00    1.00    --   95.80 -82.00 150.00   59
 17  \w     72.00  97.00   1.00    1.00    --   95.80  61.00 120.00   25
 18  \w    144.00 170.00   1.00    1.00    --   95.80  45.00  30.00   26
 19  \w    127.00 175.00   1.00    1.00    --   95.80  82.00 150.00   48
 20  \w     75.00 175.00   1.00    1.00    --   95.80  57.00  46.73  100
 21  \w     65.00  95.00   1.00    1.00    --   95.80  77.00 -90.00   30
 22  \w     78.00 107.00   1.00    1.00    --   95.80  45.00 120.00   29
 23  \w     65.00  90.00   1.00    1.00    --   95.80  77.00-120.00   25
 24  \w    138.00 185.00   1.00    1.00    --   95.80  77.00-120.00   47
 25  \w     63.00  95.00   1.00    1.00    --   95.80  82.00 -30.00   32
 26  \w    124.00 185.00   1.00    1.00    --   95.80  82.00 -30.00   61
 27  \w     45.00 123.00   1.00    1.00    --   95.80 -82.00 -90.00   78
 28  \w     63.00  89.00   1.00    1.00    --   95.80  82.00 -60.00   26
 29  \w     66.00 104.00   1.00    1.00    --   95.80  77.00 120.00   38
 30  \w     65.00  90.00   1.00    1.00    --   95.80  77.00-150.00   25
 31  \w     76.00 131.00   1.00    1.00    --   95.80  45.00  30.00   55
 32  \w     66.00  92.00   1.00    1.00    --   95.80  77.00  60.00   26
 33  \w     74.00 100.00   1.00    1.00    --   95.80  61.00-180.00   26
 34  \w     76.00 112.00   1.00    1.00    --   95.80  45.00 -90.00   36
 35  \w     63.00  89.00   1.00    1.00    --   95.80  82.00 150.00   26
 36  \w     67.00  93.00   1.00    1.00    --   95.80  77.00  30.00   26
 37  \w     73.00 150.00   1.00    1.00    --   95.80  61.00 -90.00   77
 38  \w     63.00  97.00   1.00    1.00    --   95.80  82.00-180.00   34
 39  \w     75.00 110.00   1.00    1.00    --   95.80  45.00 -30.00   35
 40  \w     63.00  88.00   1.00    1.00    --   95.80  82.00  90.00   25
 41  \w     30.00 114.00   1.00    1.00    --   95.80 -77.00-150.00   84
 42  \w     75.00 160.00   1.00    1.00    --   95.80  45.00-120.00   85
 43  \w    125.00 185.00   1.00    1.00    --   95.80  82.00  60.00   60
 44  \w     63.00  88.00   1.00    1.00    --   95.80  82.00  60.00   25
 45  \w     65.00  91.00   1.00    1.00    --   95.80  77.00 -60.00   26
 46  \w     76.00 102.00   1.00    1.00    --   95.80  61.00  90.00   26
 47  \w    125.00 181.00   1.00    1.00    --   95.80  61.00  90.00   56
 48  \w     70.00 102.00   1.00    1.00    --   95.80 -82.00 150.00   32
 49  \w     10.00 122.00   1.00    1.00    --   95.80 -82.00   0.00  112
 50  \w     65.00  90.00   1.00    1.00    --   95.80  77.00 150.00   25
 51  \w     75.00 111.00   1.00    1.00    --   95.80  45.00-180.00   36
 52  \w     82.00 142.00   1.00    1.00    --   95.80  45.00-150.00   60
 53  \w    148.00 185.00   1.00    1.00    --   95.80  45.00-150.00   37
 54  \w     75.00 100.00   1.00    1.00    --   95.80  45.00  90.00   25
 55  \w     74.00 100.00   1.00    1.00    --   95.80  61.00  30.00   26
 56  \w     65.00  91.00   1.00    1.00    --   95.80  77.00   0.00   26
 57  \w    123.00 149.00   1.00    1.00    --   95.80  73.00 -36.75   26
 58  \w    123.00 185.00   1.00    1.00    --   95.80  82.00 -60.00   62
 59  \w     23.00  75.00   1.00    1.00    --   95.80 -82.00  60.00   52
 60  \w     95.00 120.00   1.00    1.00    --   95.80 -82.00  60.00   25
 61  \w     67.00 117.00   1.00    1.00    --   95.80  73.00 -36.75   50
;
_diffrn_measurement_device 'four-circle diffractometer'
_diffrn_measurement_device_type 'XtaLAB AFC12 (RINC): Kappa dual home/near'
_diffrn_measurement_method '\w scans'
_diffrn_orient_matrix_type 'CrysAlisPro convention (1999,Acta A55,543-557)'
_diffrn_orient_matrix_UB_11 0.0486944000
_diffrn_orient_matrix_UB_12 -0.1168264000
_diffrn_orient_matrix_UB_13 0.0074676000
_diffrn_orient_matrix_UB_21 -0.1594243000
_diffrn_orient_matrix_UB_22 -0.0313668000
_diffrn_orient_matrix_UB_23 -0.0733697000
_diffrn_orient_matrix_UB_31 0.0609041000
_diffrn_orient_matrix_UB_32 0.0110309000
_diffrn_orient_matrix_UB_33 -0.1294466000
_diffrn_radiation_monochromator graphite
_diffrn_radiation_probe x-ray
_diffrn_radiation_type CuK\a
_diffrn_radiation_wavelength 1.54184
_diffrn_reflns_av_R_equivalents 0.0431
_diffrn_reflns_av_unetI/netI 0.0216
_diffrn_reflns_Laue_measured_fraction_full 0.999
_diffrn_reflns_Laue_measured_fraction_max 0.988
_diffrn_reflns_limit_h_max 10
_diffrn_reflns_limit_h_min -10
_diffrn_reflns_limit_k_max 15
_diffrn_reflns_limit_k_min -15
_diffrn_reflns_limit_l_max 12
_diffrn_reflns_limit_l_min -12
_diffrn_reflns_number 10931
_diffrn_reflns_point_group_measured_fraction_full 0.943
_diffrn_reflns_point_group_measured_fraction_max 0.927
_diffrn_reflns_theta_full 67.684
_diffrn_reflns_theta_max 74.443
_diffrn_reflns_theta_min 6.180
_diffrn_source 'fine-focus sealed X-ray tube'
_diffrn_source_type 'Enhance (Cu) X-ray Source'
_exptl_absorpt_coefficient_mu 0.682
_exptl_absorpt_correction_T_max 1.00000
_exptl_absorpt_correction_T_min 0.32967
_exptl_absorpt_correction_type multi-scan
_exptl_absorpt_process_details
;
CrysAlisPro 1.171.39.32a (Rigaku Oxford Diffraction, 2017)
Empirical absorption correction using spherical harmonics,
 implemented in SCALE3 ABSPACK scaling algorithm.
;
_exptl_crystal_colour 'clear light colourless'
_exptl_crystal_colour_lustre clear
_exptl_crystal_colour_modifier light
_exptl_crystal_colour_primary colourless
_exptl_crystal_density_diffrn 1.315
_exptl_crystal_description block
_exptl_crystal_F_000 488
_exptl_crystal_size_max 0.32
_exptl_crystal_size_mid 0.26
_exptl_crystal_size_min 0.22
_refine_diff_density_max 0.179
_refine_diff_density_min -0.198
_refine_diff_density_rms 0.042
_refine_ls_abs_structure_details
;
 Flack x determined using 1006 quotients [(I+)-(I-)]/[(I+)+(I-)]
 (Parsons, Flack and Wagner, Acta Cryst. B69 (2013) 249-259).
;
_refine_ls_abs_structure_Flack 0.14(12)
_refine_ls_extinction_coef 0.0041(5)
_refine_ls_extinction_expression Fc^*^=kFc[1+0.001xFc^2^\l^3^/sin(2\q)]^-1/4^
_refine_ls_extinction_method 'SHELXL-2016/6 (Sheldrick 2016)'
_refine_ls_goodness_of_fit_ref 1.046
_refine_ls_hydrogen_treatment constr
_refine_ls_matrix_type full
_refine_ls_number_parameters 156
_refine_ls_number_reflns 2186
_refine_ls_number_restraints 2
_refine_ls_restrained_S_all 1.045
_refine_ls_R_factor_all 0.0314
_refine_ls_R_factor_gt 0.0314
_refine_ls_shift/su_max 0.000
_refine_ls_shift/su_mean 0.000
_refine_ls_structure_factor_coef Fsqd
_refine_ls_weighting_details 'w=1/[\s^2^(Fo^2^)+(0.0546P)^2^+0.3822P] where P=(Fo^2^+2Fc^2^)/3'
_refine_ls_weighting_scheme calc
_refine_ls_wR_factor_gt 0.0844
_refine_ls_wR_factor_ref 0.0845
_reflns_Friedel_coverage 0.872
_reflns_Friedel_fraction_full 0.887
_reflns_Friedel_fraction_max 0.866
_reflns_number_gt 2184
_reflns_number_total 2186
_reflns_threshold_expression 'I > 2\s(I)'
_cod_data_source_file d2sc00147k2.cif
_cod_data_source_block exp_847
_cod_database_code 1566408
_shelx_shelxl_version_number 2016/6
_shelx_space_group_comment
;
The symmetry employed for this shelxl refinement is uniquely defined
by the following loop, which should always be used as a source of
symmetry information in preference to the above space-group names.
They are only intended as comments.
;
_reflns_odcompleteness_completeness 99.82
_reflns_odcompleteness_iscentric 1
_reflns_odcompleteness_theta 66.97
_olex2_refinement_description
;
1. Fixed Uiso
 At 1.2 times of:
  All C(H) groups, All C(H,H) groups
 At 1.5 times of:
  All C(H,H,H) groups
2.a Ternary CH refined with riding coordinates:
 C7(H7), C12(H12)
2.b Secondary CH2 refined with riding coordinates:
 C13(H13A,H13B), C9(H9A,H9B), C8(H8A,H8B)
2.c Aromatic/amide H refined with riding coordinates:
 C11(H11), C5(H5), C3(H3), C2(H2), C4(H4)
2.d Idealised Me refined as rotating group:
 C15(H15A,H15B,H15C)
;
_olex2_submission_special_instructions 'No special instructions were received'
_oxdiff_exptl_absorpt_empirical_details
;
Empirical correction (ABSPACK) includes:
- Absorption correction using spherical harmonics
- Frame scaling
;
_oxdiff_exptl_absorpt_empirical_full_max 2.248
_oxdiff_exptl_absorpt_empirical_full_min 0.445

loop_
_space_group_symop_operation_xyz
'x, y, z'
'x, -y, z+1/2'
'x+1/2, y+1/2, z'
'x+1/2, -y+1/2, z+1/2'

loop_
_atom_site_label
_atom_site_type_symbol
_atom_site_fract_x
_atom_site_fract_y
_atom_site_fract_z
_atom_site_U_iso_or_equiv
_atom_site_adp_type
_atom_site_occupancy
_atom_site_site_symmetry_order
_atom_site_calc_flag
_atom_site_refinement_flags_posn
_atom_site_refinement_flags_adp
_atom_site_refinement_flags_occupancy
_atom_site_disorder_assembly
_atom_site_disorder_group
O1 O 0.33103(16) 0.43254(10) 0.37148(13) 0.0220(3) Uani 1 1 d . . . . .
O2 O 0.56779(19) 0.94542(11) 0.58340(15) 0.0275(4) Uani 1 1 d . . . . .
C1 C 0.4423(2) 0.38240(15) 0.4565(2) 0.0194(4) Uani 1 1 d . . . . .
C13 C 0.3252(2) 0.54562(14) 0.3842(2) 0.0220(4) Uani 1 1 d . . . . .
H13A H 0.279357 0.563240 0.459755 0.026 Uiso 1 1 calc R . . . .
H13B H 0.260242 0.574827 0.309034 0.026 Uiso 1 1 calc R . . . .
C7 C 0.5875(2) 0.55302(14) 0.51798(19) 0.0185(4) Uani 1 1 d . . . . .
H7 H 0.695044 0.567062 0.509449 0.022 Uiso 1 1 calc R . . . .
C12 C 0.4849(2) 0.59508(14) 0.39687(19) 0.0199(4) Uani 1 1 d . . . . .
H12 H 0.530870 0.573677 0.321584 0.024 Uiso 1 1 calc R . . . .
C11 C 0.4746(2) 0.71337(15) 0.39658(19) 0.0204(4) Uani 1 1 d . . . . .
H11 H 0.432099 0.746237 0.319832 0.025 Uiso 1 1 calc R . . . .
C10 C 0.5222(2) 0.77478(14) 0.4989(2) 0.0191(4) Uani 1 1 d . . . . .
C5 C 0.6751(2) 0.37447(16) 0.6100(2) 0.0213(4) Uani 1 1 d . . . . .
H5 H 0.759452 0.407847 0.658118 0.026 Uiso 1 1 calc R . . . .
C3 C 0.5349(2) 0.21563(14) 0.5485(2) 0.0232(4) Uani 1 1 d . . . . .
H3 H 0.524002 0.142968 0.555253 0.028 Uiso 1 1 calc R . . . .
C14 C 0.5173(2) 0.89197(13) 0.4893(2) 0.0199(4) Uani 1 1 d . . . . .
C9 C 0.5871(3) 0.72955(14) 0.6292(2) 0.0212(4) Uani 1 1 d . . . . .
H9A H 0.543739 0.766969 0.695765 0.025 Uiso 1 1 calc R . . . .
H9B H 0.697837 0.739899 0.645090 0.025 Uiso 1 1 calc R . . . .
C6 C 0.5675(2) 0.43475(14) 0.5286(2) 0.0194(4) Uani 1 1 d . . . . .
C8 C 0.5517(2) 0.61203(15) 0.63743(19) 0.0200(4) Uani 1 1 d . . . . .
H8A H 0.443808 0.602788 0.644489 0.024 Uiso 1 1 calc R . . . .
H8B H 0.612810 0.582520 0.714329 0.024 Uiso 1 1 calc R . . . .
C2 C 0.4269(2) 0.27304(15) 0.4661(2) 0.0223(4) Uani 1 1 d . . . . .
H2 H 0.343925 0.238813 0.417143 0.027 Uiso 1 1 calc R . . . .
C4 C 0.6593(2) 0.26626(16) 0.6211(2) 0.0235(4) Uani 1 1 d . . . . .
H4 H 0.731730 0.227841 0.676713 0.028 Uiso 1 1 calc R . . . .
C15 C 0.4498(3) 0.94369(15) 0.3637(2) 0.0253(5) Uani 1 1 d . . . . .
H15A H 0.458271 1.018916 0.372654 0.038 Uiso 1 1 calc GR . . . .
H15B H 0.343191 0.924468 0.341811 0.038 Uiso 1 1 calc GR . . . .
H15C H 0.504814 0.920668 0.296570 0.038 Uiso 1 1 calc GR . . . .

loop_
_atom_site_aniso_label
_atom_site_aniso_U_11
_atom_site_aniso_U_22
_atom_site_aniso_U_33
_atom_site_aniso_U_23
_atom_site_aniso_U_13
_atom_site_aniso_U_12
O1 0.0263(7) 0.0139(7) 0.0245(8) -0.0002(5) -0.0001(6) -0.0018(5)
O2 0.0405(9) 0.0162(7) 0.0250(8) -0.0030(5) 0.0027(6) -0.0017(6)
C1 0.0217(9) 0.0175(9) 0.0200(9) -0.0004(7) 0.0068(8) 0.0004(7)
C13 0.0262(10) 0.0125(9) 0.0259(11) 0.0013(7) -0.0007(8) -0.0007(7)
C7 0.0177(9) 0.0144(9) 0.0236(10) 0.0000(7) 0.0041(7) -0.0004(7)
C12 0.0271(10) 0.0141(9) 0.0191(10) -0.0016(7) 0.0059(7) -0.0022(7)
C11 0.0249(10) 0.0162(9) 0.0203(10) 0.0014(7) 0.0037(8) -0.0021(7)
C10 0.0203(8) 0.0149(8) 0.0224(10) 0.0009(7) 0.0050(8) -0.0001(7)
C5 0.0206(9) 0.0197(10) 0.0242(10) -0.0030(8) 0.0047(8) 0.0019(7)
C3 0.0324(11) 0.0125(8) 0.0265(10) -0.0010(7) 0.0104(9) 0.0011(7)
C14 0.0211(9) 0.0148(8) 0.0242(11) 0.0001(8) 0.0049(7) 0.0006(8)
C9 0.0293(11) 0.0154(9) 0.0188(10) -0.0012(7) 0.0034(8) -0.0009(7)
C6 0.0228(10) 0.0143(8) 0.0224(10) -0.0008(7) 0.0078(8) 0.0015(7)
C8 0.0233(10) 0.0161(9) 0.0200(10) 0.0001(7) 0.0018(8) 0.0000(7)
C2 0.0271(11) 0.0179(10) 0.0226(10) -0.0016(7) 0.0064(8) -0.0026(8)
C4 0.0279(10) 0.0169(9) 0.0261(11) 0.0010(8) 0.0055(8) 0.0070(8)
C15 0.0317(11) 0.0143(8) 0.0282(11) 0.0021(8) -0.0005(8) -0.0006(7)

loop_
_atom_type_symbol
_atom_type_description
_atom_type_scat_dispersion_real
_atom_type_scat_dispersion_imag
_atom_type_scat_source
C C 0.0181 0.0091 'International Tables Vol C Tables 4.2.6.8 and 6.1.1.4'
H H 0.0000 0.0000 'International Tables Vol C Tables 4.2.6.8 and 6.1.1.4'
O O 0.0492 0.0322 'International Tables Vol C Tables 4.2.6.8 and 6.1.1.4'

loop_
_geom_angle_atom_site_label_1
_geom_angle_atom_site_label_2
_geom_angle_atom_site_label_3
_geom_angle
_geom_angle_site_symmetry_1
_geom_angle_site_symmetry_3
_geom_angle_publ_flag
C1 O1 C13 115.67(15) . . ?
O1 C1 C6 123.38(16) . . ?
O1 C1 C2 116.04(17) . . ?
C2 C1 C6 120.57(18) . . ?
O1 C13 H13A 109.3 . . ?
O1 C13 H13B 109.3 . . ?
O1 C13 C12 111.83(16) . . ?
H13A C13 H13B 107.9 . . ?
C12 C13 H13A 109.3 . . ?
C12 C13 H13B 109.3 . . ?
C12 C7 H7 108.1 . . ?
C12 C7 C8 109.70(15) . . ?
C6 C7 H7 108.1 . . ?
C6 C7 C12 110.20(15) . . ?
C6 C7 C8 112.44(16) . . ?
C8 C7 H7 108.1 . . ?
C13 C12 C7 110.03(16) . . ?
C13 C12 H12 107.9 . . ?
C7 C12 H12 107.9 . . ?
C11 C12 C13 110.87(16) . . ?
C11 C12 C7 112.12(15) . . ?
C11 C12 H12 107.9 . . ?
C12 C11 H11 117.7 . . ?
C10 C11 C12 124.62(17) . . ?
C10 C11 H11 117.7 . . ?
C11 C10 C14 121.59(17) . . ?
C11 C10 C9 122.04(16) . . ?
C14 C10 C9 116.35(15) . . ?
C6 C5 H5 119.1 . . ?
C4 C5 H5 119.1 . . ?
C4 C5 C6 121.73(18) . . ?
C2 C3 H3 119.9 . . ?
C2 C3 C4 120.14(17) . . ?
C4 C3 H3 119.9 . . ?
O2 C14 C10 119.72(17) . . ?
O2 C14 C15 120.47(16) . . ?
C10 C14 C15 119.80(16) . . ?
C10 C9 H9A 109.3 . . ?
C10 C9 H9B 109.3 . . ?
C10 C9 C8 111.78(15) . . ?
H9A C9 H9B 107.9 . . ?
C8 C9 H9A 109.3 . . ?
C8 C9 H9B 109.3 . . ?
C1 C6 C7 121.32(16) . . ?
C5 C6 C1 117.95(16) . . ?
C5 C6 C7 120.73(17) . . ?
C7 C8 H8A 109.4 . . ?
C7 C8 H8B 109.4 . . ?
C9 C8 C7 111.11(16) . . ?
C9 C8 H8A 109.4 . . ?
C9 C8 H8B 109.4 . . ?
H8A C8 H8B 108.0 . . ?
C1 C2 H2 120.0 . . ?
C3 C2 C1 120.07(19) . . ?
C3 C2 H2 120.0 . . ?
C5 C4 C3 119.54(18) . . ?
C5 C4 H4 120.2 . . ?
C3 C4 H4 120.2 . . ?
C14 C15 H15A 109.5 . . ?
C14 C15 H15B 109.5 . . ?
C14 C15 H15C 109.5 . . ?
H15A C15 H15B 109.5 . . ?
H15A C15 H15C 109.5 . . ?
H15B C15 H15C 109.5 . . ?

loop_
_geom_bond_atom_site_label_1
_geom_bond_atom_site_label_2
_geom_bond_distance
_geom_bond_site_symmetry_2
_geom_bond_publ_flag
O1 C1 1.371(2) . ?
O1 C13 1.441(2) . ?
O2 C14 1.221(2) . ?
C1 C6 1.399(3) . ?
C1 C2 1.398(3) . ?
C13 H13A 0.9700 . ?
C13 H13B 0.9700 . ?
C13 C12 1.523(3) . ?
C7 H7 0.9800 . ?
C7 C12 1.532(3) . ?
C7 C6 1.516(2) . ?
C7 C8 1.533(3) . ?
C12 H12 0.9800 . ?
C12 C11 1.502(2) . ?
C11 H11 0.9300 . ?
C11 C10 1.338(3) . ?
C10 C14 1.489(2) . ?
C10 C9 1.507(3) . ?
C5 H5 0.9300 . ?
C5 C6 1.397(3) . ?
C5 C4 1.385(3) . ?
C3 H3 0.9300 . ?
C3 C2 1.385(3) . ?
C3 C4 1.386(3) . ?
C14 C15 1.506(3) . ?
C9 H9A 0.9700 . ?
C9 H9B 0.9700 . ?
C9 C8 1.527(2) . ?
C8 H8A 0.9700 . ?
C8 H8B 0.9700 . ?
C2 H2 0.9300 . ?
C4 H4 0.9300 . ?
C15 H15A 0.9600 . ?
C15 H15B 0.9600 . ?
C15 H15C 0.9600 . ?
